data_1520083
loop_
_publ_author_name
'Berkoff, Benjamin'
'Griffiths, Kieran'
'Abdul-Sada, Alaa'
'Tizzard, Graham J.'
'Coles, Simon J.'
'Escuer, Albert'
'Kostakis, George E.'

_publ_section_title
;
 A new family of high nuclearity Co(II)/Dy(III) coordination clusters
 possessing robust and unseen topologies.
;
_journal_issue 28
_journal_name_full 'Dalton transactions (Cambridge, England : 2003)'
_journal_page_first 12788
_journal_page_last 12795
_journal_paper_doi 10.1039/c5dt01813g
_journal_volume 44
_journal_year 2015
_chemical_formula_moiety 'C52 H66 Co Dy3 N9 O23, 2(C H4 O)'
_chemical_formula_sum 'C54 H74 Co Dy3 N9 O25'
_chemical_formula_weight 1795.65
_chemical_name_systematic
;
 ?
;
_space_group_crystal_system monoclinic
_space_group_IT_number 15
_space_group_name_Hall '-C 2yc'
_space_group_name_H-M_alt 'C 1 2/c 1'
_symmetry_space_group_name_Hall '-C 2yc'
_symmetry_space_group_name_H-M 'C 1 2/c 1'
_atom_sites_solution_hydrogens geom
_audit_creation_date 2014-12-08
_audit_creation_method
;
Olex2 1.2
(compiled 2014.11.25 svn.r3098 for OlexSys, GUI svn.r4951)
;
_audit_update_record
;
2015-03-24 deposited with the CCDC.
2015-05-28 downloaded from the CCDC.
;
_cell_angle_alpha 90
_cell_angle_beta 109.693(5)
_cell_angle_gamma 90
_cell_formula_units_Z 4
_cell_length_a 17.0866(7)
_cell_length_b 19.9394(7)
_cell_length_c 20.2635(9)
_cell_measurement_reflns_used 6449
_cell_measurement_temperature 173(2)
_cell_measurement_theta_max 29.0870
_cell_measurement_theta_min 3.8230
_cell_volume 6499.9(5)
_computing_cell_refinement
;
CrysAlisPro, Agilent Technologies,
Version 1.171.37.34i (release 04-08-2014 CrysAlis171 .NET)
(compiled Aug  4 2014,14:34:23)
;
_computing_data_collection
;
CrysAlisPro, Agilent Technologies,
Version 1.171.37.34i (release 04-08-2014 CrysAlis171 .NET)
(compiled Aug  4 2014,14:34:23)
;
_computing_data_reduction
;
CrysAlisPro, Agilent Technologies,
Version 1.171.37.34i (release 04-08-2014 CrysAlis171 .NET)
(compiled Aug  4 2014,14:34:23)
;
_computing_molecular_graphics 'Olex2 (Dolomanov et al., 2009)'
_computing_publication_material 'Olex2 (Dolomanov et al., 2009)'
_computing_structure_refinement 'ShelXL (Sheldrick, 2008)'
_diffrn_ambient_temperature 173
_diffrn_detector 'CCD plate'
_diffrn_detector_area_resol_mean 16.1033
_diffrn_detector_type Eos
_diffrn_measured_fraction_theta_full 0.992
_diffrn_measured_fraction_theta_max 0.828
_diffrn_measurement_details
;
  1 omega  -82.00   -2.00   1.0000  190.0000
omega____ theta____ kappa____ phi______ frames
    -      -15.9733  -57.0000   30.0000 80

  2 omega  -78.00   -7.00   1.0000  190.0000
omega____ theta____ kappa____ phi______ frames
    -      -15.9733  -57.0000  -90.0000 71

  3 omega  -76.00  -37.00   1.0000  190.0000
omega____ theta____ kappa____ phi______ frames
    -      -15.9733 -178.0000   60.0000 39

  4 omega    4.00   56.00   1.0000  190.0000
omega____ theta____ kappa____ phi______ frames
    -       16.5983  -99.0000 -150.0000 52
;
_diffrn_measurement_device 'four-circle diffractometer'
_diffrn_measurement_device_type 'Xcalibur, Eos, Gemini ultra'
_diffrn_measurement_method '\w scans'
_diffrn_orient_matrix_UB_11 -0.0041333000
_diffrn_orient_matrix_UB_12 -0.0314569000
_diffrn_orient_matrix_UB_13 0.0148724000
_diffrn_orient_matrix_UB_21 -0.0269773000
_diffrn_orient_matrix_UB_22 -0.0111304000
_diffrn_orient_matrix_UB_23 -0.0330663000
_diffrn_orient_matrix_UB_31 0.0346058000
_diffrn_orient_matrix_UB_32 -0.0124272000
_diffrn_orient_matrix_UB_33 -0.0080900000
_diffrn_radiation_monochromator graphite
_diffrn_radiation_probe x-ray
_diffrn_radiation_type MoK\a
_diffrn_radiation_wavelength 0.71073
_diffrn_reflns_av_R_equivalents 0.0300
_diffrn_reflns_av_unetI/netI 0.0433
_diffrn_reflns_laue_measured_fraction_full 0.992
_diffrn_reflns_laue_measured_fraction_max 0.828
_diffrn_reflns_limit_h_max 21
_diffrn_reflns_limit_h_min -22
_diffrn_reflns_limit_k_max 25
_diffrn_reflns_limit_k_min -11
_diffrn_reflns_limit_l_max 25
_diffrn_reflns_limit_l_min -27
_diffrn_reflns_number 16618
_diffrn_reflns_point_group_measured_fraction_full 0.992
_diffrn_reflns_point_group_measured_fraction_max 0.828
_diffrn_reflns_theta_full 26.000
_diffrn_reflns_theta_max 29.515
_diffrn_reflns_theta_min 3.254
_diffrn_source 'Enhance (Mo) X-ray Source'
_exptl_absorpt_coefficient_mu 3.746
_exptl_absorpt_correction_T_max 1.00000
_exptl_absorpt_correction_T_min 0.48795
_exptl_absorpt_correction_type multi-scan
_exptl_absorpt_process_details
;
CrysAlisPro, Agilent Technologies,
Version 1.171.37.34i (release 04-08-2014 CrysAlis171 .NET)
(compiled Aug  4 2014,14:34:23)
Empirical absorption correction using spherical harmonics,
 implemented in SCALE3 ABSPACK scaling algorithm.
;
_exptl_crystal_colour orange
_exptl_crystal_colour_primary orange
_exptl_crystal_density_diffrn 1.835
_exptl_crystal_description needle
_exptl_crystal_F_000 3544
_exptl_crystal_size_max 0.26
_exptl_crystal_size_mid 0.14
_exptl_crystal_size_min 0.08
_refine_diff_density_max 1.465
_refine_diff_density_min -0.946
_refine_diff_density_rms 0.121
_refine_ls_extinction_method none
_refine_ls_goodness_of_fit_ref 1.066
_refine_ls_hydrogen_treatment constr
_refine_ls_matrix_type full
_refine_ls_number_parameters 427
_refine_ls_number_reflns 7502
_refine_ls_number_restraints 0
_refine_ls_restrained_S_all 1.066
_refine_ls_R_factor_all 0.0438
_refine_ls_R_factor_gt 0.0327
_refine_ls_shift/su_max 0.014
_refine_ls_shift/su_mean 0.000
_refine_ls_structure_factor_coef Fsqd
_refine_ls_weighting_details 'w=1/[\s^2^(Fo^2^)+(0.0303P)^2^+4.1066P] where P=(Fo^2^+2Fc^2^)/3'
_refine_ls_weighting_scheme calc
_refine_ls_wR_factor_gt 0.0705
_refine_ls_wR_factor_ref 0.0759
_reflns_Friedel_coverage 0.000
_reflns_number_gt 6309
_reflns_number_total 7502
_reflns_threshold_expression 'I > 2\s(I)'
_cod_data_source_file c5dt01813g2.cif
_cod_data_source_block w10d22bb
_cod_depositor_comments 'Adding full bibliography for 1520082--1520087.cif.'
_cod_database_code 1520083
_shelxl_version_number 2014-1
_chemical_oxdiff_formula Co2Dy2C60H60O30N10
_shelx_space_group_comment
;
The symmetry employed for this shelxl refinement is uniquely defined
by the following loop, which should always be used as a source of
symmetry information in preference to the above space-group names.
They are only intended as comments.
;
_reflns_odcompleteness_completeness 99.75
_reflns_odcompleteness_iscentric 1
_reflns_odcompleteness_theta 26.32
_olex2_refinement_description
;
1. Fixed Uiso
 At 1.2 times of:
  All C(H) groups
 At 1.5 times of:
  All C(H,H,H) groups, All O(H) groups
2.a Aromatic/amide H refined with riding coordinates:
 C3(H3), C4(H4), C5(H5), C8(H8), C15(H15), C16(H16), C17(H17), C18(H18),
 C19(H19)
2.b Idealised Me refined as rotating group:
 C1(H1A,H1B,H1C), C12(H12A,H12B,H12C), C13(H13A,H13B,H13C), C20(H20A,H20B,
 H20C), C21(H21A,H21B,H21C), C24(H24A,H24B,H24C), C25(H25A,H25B,H25C), C26(H26A,
 H26B,H26C), C27(H27A,H27B,H27C)
2.c Idealised tetrahedral OH refined as rotating group:
 O13(H13)
;
_olex2_submission_special_instructions 'No special instructions were received'

loop_
_space_group_symop_operation_xyz
'x, y, z'
'-x, y, -z+1/2'
'x+1/2, y+1/2, z'
'-x+1/2, y+1/2, -z+1/2'
'-x, -y, -z'
'x, -y, z-1/2'
'-x+1/2, -y+1/2, -z'
'x+1/2, -y+1/2, z-1/2'

loop_
_atom_site_label
_atom_site_type_symbol
_atom_site_fract_x
_atom_site_fract_y
_atom_site_fract_z
_atom_site_U_iso_or_equiv
_atom_site_adp_type
_atom_site_occupancy
_atom_site_site_symmetry_order
_atom_site_calc_flag
_atom_site_refinement_flags_posn
_atom_site_refinement_flags_adp
_atom_site_refinement_flags_occupancy
Dy1 Dy 0.5000 0.44359(2) 0.2500 0.02090(7) Uani 1 2 d S T P
Dy2 Dy 0.68600(2) 0.54151(2) 0.32390(2) 0.02296(6) Uani 1 1 d . . .
Co1 Co 0.5000 0.62753(4) 0.2500 0.02001(15) Uani 1 2 d S T P
O1 O 0.22785(15) 0.60826(15) 0.23433(14) 0.0322(7) Uani 1 1 d . . .
O2 O 0.38517(14) 0.62484(13) 0.25825(12) 0.0236(6) Uani 1 1 d . . .
O3 O 0.69824(15) 0.63225(14) 0.39534(13) 0.0264(6) Uani 1 1 d . . .
O4 O 0.45193(15) 0.54533(13) 0.18076(12) 0.0220(6) Uani 1 1 d . . .
O5 O 0.62128(15) 0.47229(14) 0.23723(13) 0.0258(6) Uani 1 1 d . . .
O6 O 0.56646(17) 0.40519(15) 0.36468(13) 0.0323(6) Uani 1 1 d . . .
O7 O 0.68333(17) 0.46380(16) 0.40670(15) 0.0367(7) Uani 1 1 d . . .
O8 O 0.44154(15) 0.33020(14) 0.25944(14) 0.0298(6) Uani 1 1 d . . .
O9 O 0.5000 0.2353(2) 0.2500 0.0410(10) Uani 1 2 d S T P
O10 O 0.79493(18) 0.45757(16) 0.32448(17) 0.0419(8) Uani 1 1 d . . .
O11 O 0.82844(17) 0.52998(16) 0.40915(16) 0.0408(8) Uani 1 1 d . . .
O12 O 0.8949(2) 0.4354(2) 0.4226(2) 0.0789(14) Uani 1 1 d . . .
N1 N 0.53417(18) 0.70796(17) 0.32702(15) 0.0234(7) Uani 1 1 d . . .
N2 N 0.75471(19) 0.73762(18) 0.40489(16) 0.0283(7) Uani 1 1 d . . .
N3 N 0.7273(2) 0.80230(18) 0.38224(17) 0.0320(8) Uani 1 1 d . . .
N4 N 0.5000 0.2971(3) 0.2500 0.0292(11) Uani 1 2 d S T P
N5 N 0.8413(2) 0.4735(2) 0.3860(2) 0.0456(10) Uani 1 1 d . . .
C1 C 0.1439(3) 0.5936(3) 0.2306(3) 0.0501(13) Uani 1 1 d . . .
H1A H 0.1056 0.6249 0.1982 0.075 Uiso 1 1 calc GR . .
H1B H 0.1392 0.5984 0.2773 0.075 Uiso 1 1 calc GR . .
H1C H 0.1297 0.5476 0.2140 0.075 Uiso 1 1 calc GR . .
C2 C 0.2625(2) 0.6673(2) 0.26903(19) 0.0266(9) Uani 1 1 d . . .
C3 C 0.2178(2) 0.7161(2) 0.2883(2) 0.0334(10) Uani 1 1 d . . .
H3 H 0.1596 0.7110 0.2779 0.040 Uiso 1 1 calc R . .
C4 C 0.2583(3) 0.7733(2) 0.3231(2) 0.0390(11) Uani 1 1 d . . .
H4 H 0.2274 0.8083 0.3347 0.047 Uiso 1 1 calc R . .
C5 C 0.3419(3) 0.7786(2) 0.3404(2) 0.0350(10) Uani 1 1 d . . .
H5 H 0.3693 0.8166 0.3662 0.042 Uiso 1 1 calc R . .
C6 C 0.3896(2) 0.7287(2) 0.32080(19) 0.0271(9) Uani 1 1 d . . .
C7 C 0.3478(2) 0.6726(2) 0.28188(18) 0.0235(8) Uani 1 1 d . . .
C8 C 0.4783(2) 0.7403(2) 0.34368(19) 0.0289(9) Uani 1 1 d . . .
H8 H 0.4980 0.7767 0.3752 0.035 Uiso 1 1 calc R . .
C9 C 0.6161(2) 0.7348(2) 0.35542(18) 0.0256(8) Uani 1 1 d . . .
C10 C 0.6422(2) 0.7998(2) 0.3542(2) 0.0310(9) Uani 1 1 d . . .
C11 C 0.6890(2) 0.6943(2) 0.38614(18) 0.0253(8) Uani 1 1 d . . .
C12 C 0.5949(3) 0.8618(2) 0.3264(2) 0.0444(12) Uani 1 1 d . . .
H12A H 0.5995 0.8926 0.3651 0.067 Uiso 1 1 calc GR . .
H12B H 0.5363 0.8505 0.3025 0.067 Uiso 1 1 calc GR . .
H12C H 0.6175 0.8832 0.2931 0.067 Uiso 1 1 calc GR . .
C13 C 0.7733(3) 0.8590(2) 0.4231(2) 0.0349(10) Uani 1 1 d . . .
H13A H 0.7751 0.8549 0.4718 0.052 Uiso 1 1 calc GR . .
H13B H 0.7454 0.9010 0.4031 0.052 Uiso 1 1 calc GR . .
H13C H 0.8300 0.8592 0.4216 0.052 Uiso 1 1 calc GR . .
C14 C 0.8404(2) 0.7203(2) 0.4232(2) 0.0305(9) Uani 1 1 d . . .
C15 C 0.8875(3) 0.7481(2) 0.3858(2) 0.0364(10) Uani 1 1 d . . .
H15 H 0.8633 0.7782 0.3481 0.044 Uiso 1 1 calc R . .
C16 C 0.9712(3) 0.7305(3) 0.4054(2) 0.0442(12) Uani 1 1 d . . .
H16 H 1.0049 0.7497 0.3814 0.053 Uiso 1 1 calc R . .
C17 C 1.0056(3) 0.6859(3) 0.4588(2) 0.0424(11) Uani 1 1 d . . .
H17 H 1.0629 0.6747 0.4721 0.051 Uiso 1 1 calc R . .
C18 C 0.9564(2) 0.6572(2) 0.4932(2) 0.0348(10) Uani 1 1 d . . .
H18 H 0.9796 0.6248 0.5289 0.042 Uiso 1 1 calc R . .
C19 C 0.8747(2) 0.6749(2) 0.4763(2) 0.0316(9) Uani 1 1 d . . .
H19 H 0.8417 0.6560 0.5011 0.038 Uiso 1 1 calc R . .
C20 C 0.6533(3) 0.4412(2) 0.1891(2) 0.0354(10) Uani 1 1 d . . .
H20A H 0.6896 0.4039 0.2122 0.053 Uiso 1 1 calc GR . .
H20B H 0.6852 0.4739 0.1725 0.053 Uiso 1 1 calc GR . .
H20C H 0.6073 0.4241 0.1492 0.053 Uiso 1 1 calc GR . .
C21 C 0.4727(3) 0.5547(2) 0.1178(2) 0.0298(9) Uani 1 1 d . . .
H21A H 0.5269 0.5769 0.1298 0.045 Uiso 1 1 calc GR . .
H21B H 0.4302 0.5827 0.0847 0.045 Uiso 1 1 calc GR . .
H21C H 0.4751 0.5110 0.0965 0.045 Uiso 1 1 calc GR . .
C22 C 0.6307(2) 0.4226(2) 0.4140(2) 0.0301(9) Uani 1 1 d . . .
C23 C 0.6460(3) 0.3933(3) 0.4863(2) 0.0438(12) Uani 1 1 d . . .
C24 C 0.6917(4) 0.3287(4) 0.4894(3) 0.087(2) Uani 1 1 d . . .
H24A H 0.6609 0.3003 0.4497 0.131 Uiso 1 1 calc GR . .
H24B H 0.6971 0.3054 0.5333 0.131 Uiso 1 1 calc GR . .
H24C H 0.7472 0.3380 0.4873 0.131 Uiso 1 1 calc GR . .
C25 C 0.5623(4) 0.3801(3) 0.4972(3) 0.0636(16) Uani 1 1 d . . .
H25A H 0.5344 0.4229 0.4980 0.095 Uiso 1 1 calc GR . .
H25B H 0.5722 0.3567 0.5418 0.095 Uiso 1 1 calc GR . .
H25C H 0.5270 0.3524 0.4587 0.095 Uiso 1 1 calc GR . .
C26 C 0.6917(4) 0.4430(4) 0.5425(3) 0.086(2) Uani 1 1 d . . .
H26A H 0.7457 0.4536 0.5379 0.129 Uiso 1 1 calc GR . .
H26B H 0.7003 0.4235 0.5888 0.129 Uiso 1 1 calc GR . .
H26C H 0.6588 0.4841 0.5371 0.129 Uiso 1 1 calc GR . .
O13 O 0.8830(3) 0.5256(2) 0.5611(2) 0.0677(11) Uani 1 1 d . . .
H13 H 0.8712 0.5206 0.5176 0.102 Uiso 1 1 calc GR . .
C27 C 0.9388(4) 0.4748(4) 0.5967(4) 0.088(2) Uani 1 1 d . . .
H27A H 0.9829 0.4702 0.5762 0.132 Uiso 1 1 calc GR . .
H27B H 0.9089 0.4322 0.5922 0.132 Uiso 1 1 calc GR . .
H27C H 0.9634 0.4866 0.6463 0.132 Uiso 1 1 calc GR . .

loop_
_atom_site_aniso_label
_atom_site_aniso_U_11
_atom_site_aniso_U_22
_atom_site_aniso_U_33
_atom_site_aniso_U_23
_atom_site_aniso_U_13
_atom_site_aniso_U_12
Dy1 0.01945(12) 0.02009(15) 0.02263(12) 0.000 0.00642(10) 0.000
Dy2 0.01937(9) 0.02007(11) 0.02642(10) 0.00163(7) 0.00374(7) -0.00003(6)
Co1 0.0180(3) 0.0194(4) 0.0205(3) 0.000 0.0036(3) 0.000
O1 0.0221(13) 0.0332(18) 0.0422(16) -0.0067(14) 0.0121(12) -0.0036(12)
O2 0.0209(12) 0.0220(16) 0.0268(13) -0.0051(11) 0.0066(11) 0.0002(10)
O3 0.0251(13) 0.0228(16) 0.0257(13) 0.0011(12) 0.0012(11) -0.0006(11)
O4 0.0255(13) 0.0229(15) 0.0182(12) -0.0002(10) 0.0079(10) 0.0004(10)
O5 0.0238(13) 0.0253(16) 0.0304(14) -0.0020(12) 0.0118(11) 0.0012(11)
O6 0.0389(16) 0.0275(18) 0.0261(14) 0.0028(12) 0.0049(12) -0.0019(13)
O7 0.0311(15) 0.036(2) 0.0390(16) 0.0130(14) 0.0061(13) -0.0018(13)
O8 0.0257(13) 0.0249(17) 0.0414(16) 0.0006(13) 0.0150(12) 0.0012(11)
O9 0.044(2) 0.022(3) 0.062(3) 0.000 0.025(2) 0.000
O10 0.0315(16) 0.035(2) 0.0515(19) -0.0085(15) 0.0039(15) 0.0034(13)
O11 0.0307(15) 0.0295(19) 0.0495(18) -0.0029(15) -0.0031(14) 0.0001(13)
O12 0.060(2) 0.043(3) 0.096(3) -0.006(2) -0.022(2) 0.0280(19)
N1 0.0243(15) 0.0213(18) 0.0208(15) -0.0005(13) 0.0025(13) 0.0014(13)
N2 0.0254(17) 0.026(2) 0.0286(17) -0.0005(15) 0.0028(14) -0.0053(14)
N3 0.0323(18) 0.022(2) 0.0333(18) -0.0007(15) 0.0007(15) -0.0045(14)
N4 0.034(3) 0.025(3) 0.032(3) 0.000 0.015(2) 0.000
N5 0.0258(19) 0.035(3) 0.065(3) 0.001(2) 0.0018(19) 0.0032(17)
C1 0.025(2) 0.049(3) 0.081(4) -0.015(3) 0.024(2) -0.007(2)
C2 0.0254(19) 0.030(2) 0.0228(18) 0.0011(17) 0.0057(15) 0.0048(16)
C3 0.027(2) 0.038(3) 0.036(2) -0.002(2) 0.0111(18) 0.0056(18)
C4 0.038(2) 0.039(3) 0.041(2) -0.010(2) 0.014(2) 0.015(2)
C5 0.040(2) 0.027(3) 0.034(2) -0.0075(19) 0.0070(19) 0.0051(18)
C6 0.030(2) 0.024(2) 0.0251(19) -0.0013(17) 0.0057(16) 0.0030(16)
C7 0.0263(18) 0.023(2) 0.0191(17) 0.0016(16) 0.0056(15) 0.0047(15)
C8 0.032(2) 0.025(2) 0.0249(19) -0.0045(17) 0.0033(16) -0.0002(17)
C9 0.0244(19) 0.026(2) 0.0219(18) -0.0020(16) 0.0014(15) -0.0036(16)
C10 0.034(2) 0.027(2) 0.0259(19) -0.0012(18) 0.0020(17) 0.0019(17)
C11 0.029(2) 0.024(2) 0.0205(18) -0.0011(16) 0.0056(15) -0.0040(16)
C12 0.045(3) 0.032(3) 0.043(3) 0.003(2) -0.001(2) 0.002(2)
C13 0.035(2) 0.030(3) 0.039(2) -0.008(2) 0.0105(19) -0.0151(19)
C14 0.025(2) 0.032(3) 0.029(2) -0.0039(18) 0.0021(16) -0.0070(17)
C15 0.034(2) 0.042(3) 0.031(2) 0.000(2) 0.0081(18) -0.006(2)
C16 0.037(2) 0.054(4) 0.044(3) -0.007(2) 0.018(2) -0.011(2)
C17 0.030(2) 0.048(3) 0.046(3) -0.008(2) 0.008(2) 0.000(2)
C18 0.030(2) 0.034(3) 0.033(2) -0.0043(19) 0.0010(18) -0.0010(18)
C19 0.031(2) 0.033(3) 0.028(2) 0.0019(18) 0.0054(17) -0.0041(18)
C20 0.039(2) 0.037(3) 0.038(2) -0.008(2) 0.023(2) -0.0016(19)
C21 0.037(2) 0.027(2) 0.027(2) 0.0018(17) 0.0122(17) -0.0002(17)
C22 0.038(2) 0.023(2) 0.029(2) 0.0016(18) 0.0095(18) 0.0040(18)
C23 0.060(3) 0.040(3) 0.025(2) 0.007(2) 0.006(2) -0.006(2)
C24 0.113(5) 0.089(6) 0.069(4) 0.047(4) 0.044(4) 0.054(4)
C25 0.091(4) 0.061(4) 0.048(3) 0.007(3) 0.035(3) -0.010(3)
C26 0.122(6) 0.085(6) 0.032(3) -0.002(3) 0.003(3) -0.036(4)
O13 0.084(3) 0.052(3) 0.059(2) -0.009(2) 0.015(2) 0.007(2)
C27 0.091(5) 0.060(5) 0.101(5) -0.008(4) 0.019(4) 0.021(4)

loop_
_atom_type_symbol
_atom_type_description
_atom_type_scat_dispersion_real
_atom_type_scat_dispersion_imag
_atom_type_scat_source
C C 0.0033 0.0016 'International Tables Vol C Tables 4.2.6.8 and 6.1.1.4'
H H 0.0000 0.0000 'International Tables Vol C Tables 4.2.6.8 and 6.1.1.4'
Co Co 0.3494 0.9721 'International Tables Vol C Tables 4.2.6.8 and 6.1.1.4'
Dy Dy -0.1892 4.4098 'International Tables Vol C Tables 4.2.6.8 and 6.1.1.4'
N N 0.0061 0.0033 'International Tables Vol C Tables 4.2.6.8 and 6.1.1.4'
O O 0.0106 0.0060 'International Tables Vol C Tables 4.2.6.8 and 6.1.1.4'

loop_
_geom_angle_atom_site_label_1
_geom_angle_atom_site_label_2
_geom_angle_atom_site_label_3
_geom_angle
_geom_angle_site_symmetry_1
_geom_angle_site_symmetry_3
Dy2 Dy1 Dy2 114.273(10) 2_655 .
O4 Dy1 Dy2 39.86(6) 2_655 .
O4 Dy1 Dy2 82.38(6) . .
O4 Dy1 Dy2 82.38(6) 2_655 2_655
O4 Dy1 Dy2 39.86(6) . 2_655
O4 Dy1 O4 67.92(12) . 2_655
O4 Dy1 O8 136.63(8) . .
O4 Dy1 O8 140.38(8) . 2_655
O4 Dy1 O8 140.38(8) 2_655 .
O4 Dy1 O8 136.63(8) 2_655 2_655
O4 Dy1 N4 146.04(6) 2_655 .
O4 Dy1 N4 146.04(6) . .
O5 Dy1 Dy2 122.23(7) . 2_655
O5 Dy1 Dy2 122.23(7) 2_655 .
O5 Dy1 Dy2 35.94(7) . .
O5 Dy1 Dy2 35.94(7) 2_655 2_655
O5 Dy1 O4 73.17(9) 2_655 .
O5 Dy1 O4 82.36(9) . .
O5 Dy1 O4 73.17(9) . 2_655
O5 Dy1 O4 82.36(9) 2_655 2_655
O5 Dy1 O5 150.49(14) 2_655 .
O5 Dy1 O6 97.26(9) 2_655 .
O5 Dy1 O6 97.26(9) . 2_655
O5 Dy1 O6 92.29(9) 2_655 2_655
O5 Dy1 O6 92.29(9) . .
O5 Dy1 O8 79.29(9) 2_655 .
O5 Dy1 O8 130.21(9) 2_655 2_655
O5 Dy1 O8 130.21(9) . .
O5 Dy1 O8 79.29(9) . 2_655
O5 Dy1 N4 104.76(7) 2_655 .
O5 Dy1 N4 104.75(7) . .
O6 Dy1 Dy2 72.54(7) 2_655 2_655
O6 Dy1 Dy2 72.54(7) . .
O6 Dy1 Dy2 130.88(7) . 2_655
O6 Dy1 Dy2 130.88(7) 2_655 .
O6 Dy1 O4 75.26(9) . 2_655
O6 Dy1 O4 142.78(9) . .
O6 Dy1 O4 142.78(9) 2_655 2_655
O6 Dy1 O4 75.25(9) 2_655 .
O6 Dy1 O6 141.88(15) 2_655 .
O6 Dy1 O8 72.66(9) . .
O6 Dy1 O8 73.05(9) . 2_655
O6 Dy1 O8 72.66(9) 2_655 2_655
O6 Dy1 O8 73.05(10) 2_655 .
O6 Dy1 N4 70.94(7) . .
O6 Dy1 N4 70.94(7) 2_655 .
O8 Dy1 Dy2 101.69(6) . 2_655
O8 Dy1 Dy2 101.69(6) 2_655 .
O8 Dy1 Dy2 140.99(6) . .
O8 Dy1 Dy2 140.99(6) 2_655 2_655
O8 Dy1 O8 51.00(12) 2_655 .
O8 Dy1 N4 25.50(6) 2_655 .
O8 Dy1 N4 25.50(6) . .
N4 Dy1 Dy2 122.864(5) . 2_655
N4 Dy1 Dy2 122.863(5) . .
Co1 Dy2 Dy1 62.437(12) . .
O1 Dy2 Dy1 131.10(6) 2_655 .
O1 Dy2 Co1 97.45(6) 2_655 .
O1 Dy2 N5 81.77(10) 2_655 .
O2 Dy2 Dy1 85.19(6) 2_655 .
O2 Dy2 Co1 34.43(6) 2_655 .
O2 Dy2 O1 63.24(8) 2_655 2_655
O2 Dy2 O10 132.52(10) 2_655 .
O2 Dy2 O11 134.80(10) 2_655 .
O2 Dy2 N5 144.90(10) 2_655 .
O3 Dy2 Dy1 124.99(6) . .
O3 Dy2 Co1 75.94(6) . .
O3 Dy2 O1 86.33(9) . 2_655
O3 Dy2 O2 78.81(9) . 2_655
O3 Dy2 O4 82.81(9) . 2_655
O3 Dy2 O7 95.26(11) . .
O3 Dy2 O10 128.23(9) . .
O3 Dy2 O11 76.85(10) . .
O3 Dy2 N5 102.90(11) . .
O4 Dy2 Dy1 42.33(6) 2_655 .
O4 Dy2 Co1 36.87(6) 2_655 .
O4 Dy2 O1 134.32(9) 2_655 2_655
O4 Dy2 O2 71.13(8) 2_655 2_655
O4 Dy2 O10 139.82(10) 2_655 .
O4 Dy2 O11 140.83(10) 2_655 .
O4 Dy2 N5 143.92(11) 2_655 .
O5 Dy2 Dy1 36.56(6) . .
O5 Dy2 Co1 79.99(7) . .
O5 Dy2 O1 99.80(9) . 2_655
O5 Dy2 O2 83.07(10) . 2_655
O5 Dy2 O3 155.74(9) . .
O5 Dy2 O4 76.12(9) . 2_655
O5 Dy2 O7 91.80(10) . .
O5 Dy2 O10 76.02(10) . .
O5 Dy2 O11 127.33(10) . .
O5 Dy2 N5 101.21(11) . .
O7 Dy2 Dy1 72.88(7) . .
O7 Dy2 Co1 114.05(7) . .
O7 Dy2 O1 147.93(9) . 2_655
O7 Dy2 O2 148.48(9) . 2_655
O7 Dy2 O4 77.44(9) . 2_655
O7 Dy2 O10 75.09(11) . .
O7 Dy2 O11 71.60(10) . .
O7 Dy2 N5 66.61(11) . .
O10 Dy2 Dy1 100.98(7) . .
O10 Dy2 Co1 154.65(7) . .
O10 Dy2 O1 78.86(10) . 2_655
O10 Dy2 N5 26.30(11) . .
O11 Dy2 Dy1 139.72(8) . .
O11 Dy2 Co1 152.61(8) . .
O11 Dy2 O1 77.66(10) . 2_655
O11 Dy2 O10 51.63(10) . .
O11 Dy2 N5 26.16(10) . .
N5 Dy2 Dy1 118.89(9) . .
N5 Dy2 Co1 178.66(9) . .
Dy2 Co1 Dy2 120.85(2) 2_655 .
O2 Co1 Dy2 136.23(8) 2_655 2_655
O2 Co1 Dy2 41.56(7) 2_655 .
O2 Co1 Dy2 41.56(7) . 2_655
O2 Co1 Dy2 136.23(8) . .
O2 Co1 O2 176.96(16) 2_655 .
O2 Co1 O4 95.41(10) . 2_655
O2 Co1 O4 95.41(10) 2_655 .
O2 Co1 O4 82.24(10) 2_655 2_655
O2 Co1 O4 82.24(10) . .
O2 Co1 N1 89.64(11) 2_655 2_655
O2 Co1 N1 89.63(11) . .
O2 Co1 N1 92.61(11) . 2_655
O2 Co1 N1 92.61(11) 2_655 .
O4 Co1 Dy2 40.89(7) 2_655 .
O4 Co1 Dy2 89.87(7) 2_655 2_655
O4 Co1 Dy2 89.87(7) . .
O4 Co1 Dy2 40.90(7) . 2_655
O4 Co1 O4 79.63(13) 2_655 .
O4 Co1 N1 171.34(10) . .
O4 Co1 N1 171.34(10) 2_655 2_655
O4 Co1 N1 98.26(10) . 2_655
O4 Co1 N1 98.26(10) 2_655 .
N1 Co1 Dy2 93.97(8) 2_655 2_655
N1 Co1 Dy2 131.16(8) . 2_655
N1 Co1 Dy2 131.16(8) 2_655 .
N1 Co1 Dy2 93.97(8) . .
N1 Co1 N1 85.04(16) . 2_655
C1 O1 Dy2 126.2(3) . 2_655
C2 O1 Dy2 117.4(2) . 2_655
C2 O1 C1 116.3(3) . .
Co1 O2 Dy2 104.01(10) . 2_655
C7 O2 Dy2 124.1(2) . 2_655
C7 O2 Co1 127.6(2) . .
C11 O3 Dy2 135.1(2) . .
Dy2 O4 Dy1 97.80(9) 2_655 .
Co1 O4 Dy1 106.23(10) . .
Co1 O4 Dy2 102.23(10) . 2_655
C21 O4 Dy1 118.6(2) . .
C21 O4 Dy2 121.0(2) . 2_655
C21 O4 Co1 109.0(2) . .
Dy2 O5 Dy1 107.51(10) . .
C20 O5 Dy1 123.7(2) . .
C20 O5 Dy2 128.0(2) . .
C22 O6 Dy1 134.3(3) . .
C22 O7 Dy2 135.6(3) . .
N4 O8 Dy1 96.0(3) . .
N5 O10 Dy2 93.1(2) . .
N5 O11 Dy2 94.4(2) . .
C8 N1 Co1 120.9(3) . .
C8 N1 C9 114.8(3) . .
C9 N1 Co1 123.7(2) . .
N3 N2 C14 120.7(3) . .
C11 N2 N3 109.9(3) . .
C11 N2 C14 126.5(4) . .
N2 N3 C13 118.1(3) . .
C10 N3 N2 107.1(3) . .
C10 N3 C13 123.6(4) . .
O8 N4 Dy1 58.5(2) 2_655 .
O8 N4 Dy1 58.5(2) . .
O8 N4 O8 117.0(5) 2_655 .
O9 N4 Dy1 180.0 . .
O9 N4 O8 121.5(2) . .
O9 N4 O8 121.5(2) . 2_655
O10 N5 Dy2 60.6(2) . .
O11 N5 Dy2 59.47(19) . .
O11 N5 O10 117.2(4) . .
O12 N5 Dy2 161.8(4) . .
O12 N5 O10 122.0(4) . .
O12 N5 O11 120.8(4) . .
O1 C1 H1A 109.5 . .
O1 C1 H1B 109.5 . .
O1 C1 H1C 109.5 . .
H1A C1 H1B 109.5 . .
H1A C1 H1C 109.5 . .
H1B C1 H1C 109.5 . .
C3 C2 O1 123.9(4) . .
C3 C2 C7 122.6(4) . .
C7 C2 O1 113.4(3) . .
C2 C3 H3 120.2 . .
C2 C3 C4 119.6(4) . .
C4 C3 H3 120.2 . .
C3 C4 H4 120.2 . .
C5 C4 C3 119.6(4) . .
C5 C4 H4 120.2 . .
C4 C5 H5 119.1 . .
C4 C5 C6 121.7(4) . .
C6 C5 H5 119.1 . .
C5 C6 C8 115.8(4) . .
C7 C6 C5 118.5(4) . .
C7 C6 C8 125.7(4) . .
O2 C7 C2 118.6(3) . .
O2 C7 C6 123.7(3) . .
C2 C7 C6 117.7(3) . .
N1 C8 C6 128.6(4) . .
N1 C8 H8 115.7 . .
C6 C8 H8 115.7 . .
N1 C9 C11 123.6(4) . .
C10 C9 N1 128.8(4) . .
C10 C9 C11 107.4(3) . .
N3 C10 C9 109.3(4) . .
N3 C10 C12 119.7(4) . .
C9 C10 C12 131.0(4) . .
O3 C11 N2 122.2(3) . .
O3 C11 C9 131.8(3) . .
N2 C11 C9 106.0(4) . .
C10 C12 H12A 109.5 . .
C10 C12 H12B 109.5 . .
C10 C12 H12C 109.5 . .
H12A C12 H12B 109.5 . .
H12A C12 H12C 109.5 . .
H12B C12 H12C 109.5 . .
N3 C13 H13A 109.5 . .
N3 C13 H13B 109.5 . .
N3 C13 H13C 109.5 . .
H13A C13 H13B 109.5 . .
H13A C13 H13C 109.5 . .
H13B C13 H13C 109.5 . .
C15 C14 N2 119.5(4) . .
C19 C14 N2 119.5(4) . .
C19 C14 C15 121.0(4) . .
C14 C15 H15 121.0 . .
C14 C15 C16 118.0(4) . .
C16 C15 H15 121.0 . .
C15 C16 H16 119.5 . .
C17 C16 C15 120.9(4) . .
C17 C16 H16 119.5 . .
C16 C17 H17 120.2 . .
C16 C17 C18 119.6(4) . .
C18 C17 H17 120.2 . .
C17 C18 H18 119.7 . .
C19 C18 C17 120.6(4) . .
C19 C18 H18 119.7 . .
C14 C19 H19 120.1 . .
C18 C19 C14 119.7(4) . .
C18 C19 H19 120.1 . .
O5 C20 H20A 109.5 . .
O5 C20 H20B 109.5 . .
O5 C20 H20C 109.5 . .
H20A C20 H20B 109.5 . .
H20A C20 H20C 109.5 . .
H20B C20 H20C 109.5 . .
O4 C21 H21A 109.5 . .
O4 C21 H21B 109.5 . .
O4 C21 H21C 109.5 . .
H21A C21 H21B 109.5 . .
H21A C21 H21C 109.5 . .
H21B C21 H21C 109.5 . .
O6 C22 O7 123.5(4) . .
O6 C22 C23 118.7(4) . .
O7 C22 C23 117.8(4) . .
C22 C23 C25 109.8(4) . .
C24 C23 C22 106.9(4) . .
C24 C23 C25 110.1(5) . .
C24 C23 C26 113.7(5) . .
C26 C23 C22 110.6(4) . .
C26 C23 C25 105.8(5) . .
C23 C24 H24A 109.5 . .
C23 C24 H24B 109.5 . .
C23 C24 H24C 109.5 . .
H24A C24 H24B 109.5 . .
H24A C24 H24C 109.5 . .
H24B C24 H24C 109.5 . .
C23 C25 H25A 109.5 . .
C23 C25 H25B 109.5 . .
C23 C25 H25C 109.5 . .
H25A C25 H25B 109.5 . .
H25A C25 H25C 109.5 . .
H25B C25 H25C 109.5 . .
C23 C26 H26A 109.5 . .
C23 C26 H26B 109.5 . .
C23 C26 H26C 109.5 . .
H26A C26 H26B 109.5 . .
H26A C26 H26C 109.5 . .
H26B C26 H26C 109.5 . .
C27 O13 H13 109.5 . .
O13 C27 H27A 109.5 . .
O13 C27 H27B 109.5 . .
O13 C27 H27C 109.5 . .
H27A C27 H27B 109.5 . .
H27A C27 H27C 109.5 . .
H27B C27 H27C 109.5 . .

loop_
_geom_bond_atom_site_label_1
_geom_bond_atom_site_label_2
_geom_bond_distance
_geom_bond_site_symmetry_2
Dy1 Dy2 3.5983(3) .
Dy1 Dy2 3.5983(3) 2_655
Dy1 O4 2.446(3) 2_655
Dy1 O4 2.446(3) .
Dy1 O5 2.247(2) 2_655
Dy1 O5 2.247(2) .
Dy1 O6 2.345(3) .
Dy1 O6 2.345(3) 2_655
Dy1 O8 2.505(3) .
Dy1 O8 2.505(3) 2_655
Dy1 N4 2.922(5) .
Dy2 Co1 3.4752(4) .
Dy2 O1 2.550(3) 2_655
Dy2 O2 2.376(2) 2_655
Dy2 O3 2.282(3) .
Dy2 O4 2.328(2) 2_655
Dy2 O5 2.214(3) .
Dy2 O7 2.296(3) .
Dy2 O10 2.500(3) .
Dy2 O11 2.475(3) .
Dy2 N5 2.865(4) .
Co1 Dy2 3.4752(4) 2_655
Co1 O2 2.025(2) 2_655
Co1 O2 2.025(2) .
Co1 O4 2.134(3) .
Co1 O4 2.134(3) 2_655
Co1 N1 2.176(3) 2_655
Co1 N1 2.176(3) .
O1 Dy2 2.550(3) 2_655
O1 C1 1.441(5) .
O1 C2 1.396(5) .
O2 Dy2 2.376(2) 2_655
O2 C7 1.323(4) .
O3 C11 1.253(5) .
O4 Dy2 2.328(2) 2_655
O4 C21 1.446(4) .
O5 C20 1.412(4) .
O6 C22 1.258(5) .
O7 C22 1.263(5) .
O8 N4 1.265(4) .
O9 N4 1.231(6) .
O10 N5 1.271(5) .
O11 N5 1.267(5) .
O12 N5 1.229(5) .
N1 C8 1.288(5) .
N1 C9 1.427(5) .
N2 N3 1.396(5) .
N2 C11 1.365(5) .
N2 C14 1.427(5) .
N3 C10 1.372(5) .
N3 C13 1.464(5) .
N4 O8 1.265(4) 2_655
C1 H1A 0.9800 .
C1 H1B 0.9800 .
C1 H1C 0.9800 .
C2 C3 1.373(5) .
C2 C7 1.394(5) .
C3 H3 0.9500 .
C3 C4 1.396(6) .
C4 H4 0.9500 .
C4 C5 1.355(6) .
C5 H5 0.9500 .
C5 C6 1.426(6) .
C6 C7 1.416(6) .
C6 C8 1.446(5) .
C8 H8 0.9500 .
C9 C10 1.375(6) .
C9 C11 1.438(5) .
C10 C12 1.480(6) .
C12 H12A 0.9800 .
C12 H12B 0.9800 .
C12 H12C 0.9800 .
C13 H13A 0.9800 .
C13 H13B 0.9800 .
C13 H13C 0.9800 .
C14 C15 1.393(6) .
C14 C19 1.376(6) .
C15 H15 0.9500 .
C15 C16 1.394(6) .
C16 H16 0.9500 .
C16 C17 1.371(7) .
C17 H17 0.9500 .
C17 C18 1.385(6) .
C18 H18 0.9500 .
C18 C19 1.367(6) .
C19 H19 0.9500 .
C20 H20A 0.9800 .
C20 H20B 0.9800 .
C20 H20C 0.9800 .
C21 H21A 0.9800 .
C21 H21B 0.9800 .
C21 H21C 0.9800 .
C22 C23 1.516(6) .
C23 C24 1.497(8) .
C23 C25 1.542(7) .
C23 C26 1.514(8) .
C24 H24A 0.9800 .
C24 H24B 0.9800 .
C24 H24C 0.9800 .
C25 H25A 0.9800 .
C25 H25B 0.9800 .
C25 H25C 0.9800 .
C26 H26A 0.9800 .
C26 H26B 0.9800 .
C26 H26C 0.9800 .
O13 H13 0.8400 .
O13 C27 1.411(7) .
C27 H27A 0.9800 .
C27 H27B 0.9800 .
C27 H27C 0.9800 .

loop_
_geom_torsion_atom_site_label_1
_geom_torsion_atom_site_label_2
_geom_torsion_atom_site_label_3
_geom_torsion_atom_site_label_4
_geom_torsion
_geom_torsion_site_symmetry_1
_geom_torsion_site_symmetry_4
Dy1 O6 C22 O7 -10.6(6) . .
Dy1 O6 C22 C23 169.0(3) . .
Dy1 O8 N4 O8 0.002(0) . 2_655
Dy1 O8 N4 O9 180.000(0) . .
Dy2 O1 C2 C3 164.0(3) 2_655 .
Dy2 O1 C2 C7 -15.2(4) 2_655 .
Dy2 O2 C7 C2 12.8(5) 2_655 .
Dy2 O2 C7 C6 -168.4(3) 2_655 .
Dy2 O3 C11 N2 -108.7(4) . .
Dy2 O3 C11 C9 69.8(6) . .
Dy2 O7 C22 O6 15.8(7) . .
Dy2 O7 C22 C23 -163.8(3) . .
Dy2 O10 N5 O11 -19.1(4) . .
Dy2 O10 N5 O12 159.0(4) . .
Dy2 O11 N5 O10 19.4(4) . .
Dy2 O11 N5 O12 -158.8(4) . .
Co1 O2 C7 C2 165.8(3) . .
Co1 O2 C7 C6 -15.3(5) . .
Co1 N1 C8 C6 4.3(6) . .
Co1 N1 C9 C10 122.1(4) . .
Co1 N1 C9 C11 -52.0(5) . .
O1 C2 C3 C4 179.7(4) . .
O1 C2 C7 O2 2.8(5) . .
O1 C2 C7 C6 -176.1(3) . .
O6 C22 C23 C24 87.2(6) . .
O6 C22 C23 C25 -32.2(6) . .
O6 C22 C23 C26 -148.5(5) . .
O7 C22 C23 C24 -93.1(6) . .
O7 C22 C23 C25 147.4(4) . .
O7 C22 C23 C26 31.1(6) . .
N1 C9 C10 N3 -174.7(4) . .
N1 C9 C10 C12 2.7(7) . .
N1 C9 C11 O3 -0.6(7) . .
N1 C9 C11 N2 178.1(3) . .
N2 N3 C10 C9 -3.1(4) . .
N2 N3 C10 C12 179.1(4) . .
N2 C14 C15 C16 179.6(4) . .
N2 C14 C19 C18 178.8(4) . .
N3 N2 C11 O3 174.0(3) . .
N3 N2 C11 C9 -4.9(4) . .
N3 N2 C14 C15 -35.8(5) . .
N3 N2 C14 C19 146.0(4) . .
C1 O1 C2 C3 -11.6(6) . .
C1 O1 C2 C7 169.1(4) . .
C2 C3 C4 C5 -2.9(7) . .
C3 C2 C7 O2 -176.4(4) . .
C3 C2 C7 C6 4.6(6) . .
C3 C4 C5 C6 3.2(7) . .
C4 C5 C6 C7 0.5(6) . .
C4 C5 C6 C8 -179.0(4) . .
C5 C6 C7 O2 176.9(3) . .
C5 C6 C7 C2 -4.3(6) . .
C5 C6 C8 N1 -171.5(4) . .
C7 C2 C3 C4 -1.0(6) . .
C7 C6 C8 N1 9.0(7) . .
C8 N1 C9 C10 -49.7(6) . .
C8 N1 C9 C11 136.2(4) . .
C8 C6 C7 O2 -3.7(6) . .
C8 C6 C7 C2 175.2(4) . .
C9 N1 C8 C6 176.3(4) . .
C10 C9 C11 O3 -175.8(4) . .
C10 C9 C11 N2 2.9(4) . .
C11 N2 N3 C10 5.0(4) . .
C11 N2 N3 C13 150.3(3) . .
C11 N2 C14 C15 122.9(4) . .
C11 N2 C14 C19 -55.4(6) . .
C11 C9 C10 N3 0.1(4) . .
C11 C9 C10 C12 177.6(4) . .
C13 N3 C10 C9 -145.9(4) . .
C13 N3 C10 C12 36.3(6) . .
C14 N2 N3 C10 166.9(3) . .
C14 N2 N3 C13 -47.9(5) . .
C14 N2 C11 O3 13.4(6) . .
C14 N2 C11 C9 -165.4(3) . .
C14 C15 C16 C17 1.5(7) . .
C15 C14 C19 C18 0.6(6) . .
C15 C16 C17 C18 0.9(7) . .
C16 C17 C18 C19 -2.6(7) . .
C17 C18 C19 C14 1.9(6) . .
C19 C14 C15 C16 -2.2(6) . .
